data_7042363
loop_
_publ_author_name
'Bennington, Michael S.'
'Feltham, Humphrey L. C.'
'Buxton, Zo\"e J'
'White, Nicholas G.'
'Brooker, Sally'

_publ_section_title
;
 Tuneable reversible redox of cobalt(iii) carbazole complexes.
;
_journal_issue 14
_journal_name_full 'Dalton transactions (Cambridge, England : 2003)'
_journal_page_first 4696
_journal_page_last 4710
_journal_paper_doi 10.1039/c7dt00295e
_journal_volume 46
_journal_year 2017
_chemical_compound_source synthesized
_chemical_formula_moiety 'C76 H76 Co1 N14, B F4'
_chemical_formula_sum 'C76 H76 B Co F4 N14'
_chemical_formula_weight 1331.27
_space_group_IT_number 85
_symmetry_cell_setting tetragonal
_symmetry_space_group_name_Hall '-P 4a'
_symmetry_space_group_name_H-M 'P 4/n :2'
_atom_sites_solution_hydrogens difmap
_atom_sites_solution_primary direct
_audit_update_record
;
2016-10-17 deposited with the CCDC.
2017-03-07 downloaded from the CCDC.
;
_cell_angle_alpha 90
_cell_angle_beta 90
_cell_angle_gamma 90
_cell_formula_units_Z 2
_cell_length_a 16.32274(18)
_cell_length_b 16.32274(18)
_cell_length_c 13.22212(18)
_cell_measurement_reflns_used 11029
_cell_measurement_temperature 100
_cell_measurement_theta_max 76.2
_cell_measurement_theta_min 5.08
_cell_volume 3522.79(7)
_computing_cell_refinement 'CrysAlisPro, (Agilent, 2011)'
_computing_data_collection 'SuperNova, (Oxford Diffraction, 2010)'
_computing_data_reduction 'CrysAlisPro, (Agilent, 2011)'
_computing_publication_material 'CRYSTALS (Betteridge et al., 2003)'
_computing_structure_refinement 'CRYSTALS (Betteridge et al., 2003)'
_computing_structure_solution 'SIR92 (Altomare et al., 1994)'
_diffrn_ambient_temperature 100
_diffrn_measured_fraction_theta_full 0.998
_diffrn_measured_fraction_theta_max 0.995
_diffrn_measurement_device Area
_diffrn_measurement_device_type 'Oxford Diffraction SuperNova'
_diffrn_measurement_method \w
_diffrn_radiation_monochromator graphite
_diffrn_radiation_type 'Cu K\a'
_diffrn_radiation_wavelength 1.54184
_diffrn_reflns_av_R_equivalents 0.052
_diffrn_reflns_limit_h_max 19
_diffrn_reflns_limit_h_min -20
_diffrn_reflns_limit_k_max 16
_diffrn_reflns_limit_k_min -20
_diffrn_reflns_limit_l_max 12
_diffrn_reflns_limit_l_min -16
_diffrn_reflns_number 19255
_diffrn_reflns_theta_full 74.699
_diffrn_reflns_theta_max 76.224
_diffrn_reflns_theta_min 3.342
_diffrn_standards_number 0
_exptl_absorpt_coefficient_mu 2.426
_exptl_absorpt_correction_T_max 1.00
_exptl_absorpt_correction_T_min 0.63
_exptl_absorpt_correction_type multi-scan
_exptl_absorpt_process_details 'CrysAlisPro, (Agilent, 2011)'
_exptl_crystal_colour green
_exptl_crystal_density_diffrn 1.255
_exptl_crystal_density_method 'not measured'
_exptl_crystal_description block
_exptl_crystal_F_000 1396
_exptl_crystal_size_max 0.45
_exptl_crystal_size_mid 0.40
_exptl_crystal_size_min 0.35
_refine_diff_density_max 1.44
_refine_diff_density_min -1.09
_refine_ls_extinction_method None
_refine_ls_goodness_of_fit_ref 1.0276
_refine_ls_hydrogen_treatment constr
_refine_ls_matrix_type full
_refine_ls_number_parameters 237
_refine_ls_number_reflns 3664
_refine_ls_number_restraints 94
_refine_ls_R_factor_all 0.0673
_refine_ls_R_factor_gt 0.0619
_refine_ls_shift/su_max 0.0001658
_refine_ls_shift/su_mean 0.0000220
_refine_ls_structure_factor_coef Fsqd
_refine_ls_weighting_details
;
 Method, part 1, Chebychev polynomial, (Watkin, 1994, Prince, 1982) 
 [weight] = 1.0/[A~0~*T~0~(x)+A~1~*T~1~(x) ... +A~n-1~]*T~n-1~(x)] 
 where A~i~ are the Chebychev coefficients listed below and x= Fcalc/Fmax 
 Method = Robust Weighting (Prince, 1982) 
 W = [weight] * [1-(deltaF/6*sigmaF)^2^]^2^ 
 A~i~ are: 
 0.436E+04 0.730E+04 0.494E+04 0.235E+04 714. 
;
_refine_ls_weighting_scheme calc
_refine_ls_wR_factor_all 0.1809
_refine_ls_wR_factor_gt 0.1725
_refine_ls_wR_factor_ref 0.1809
_reflns_limit_h_max 14
_reflns_limit_h_min -13
_reflns_limit_k_max 20
_reflns_limit_k_min 0
_reflns_limit_l_max 16
_reflns_limit_l_min 0
_reflns_number_gt 3191
_reflns_number_total 3681
_reflns_threshold_expression I>2.0\s(I)
_oxford_diffrn_Wilson_B_factor 2.14
_oxford_diffrn_Wilson_scale 0.06
_oxford_refine_ls_r_factor_ref 0.0673
_oxford_refine_ls_scale 4.52(15)
_oxford_reflns_number_all 3664
_oxford_reflns_threshold_expression_ref I>-3.0\s(I)
_cod_data_source_file c7dt00295e2.cif
_cod_data_source_block NGW201317_compound1
_cod_depositor_comments 'Adding full bibliography for 7042363--7042366.cif.'
_cod_original_cell_volume 3522.79(5)
_cod_original_sg_symbol_H-M 'P 4/n '
_cod_original_formula_sum 'C76 H76 B1 Co1 F4 N14'
_cod_database_code 7042363

loop_
_symmetry_equiv_pos_as_xyz
x,y,z
-x,-y,-z
-y+1/2,x,z
y+1/2,-x,-z
-x+1/2,-y+1/2,z
x+1/2,y+1/2,-z
y,-x+1/2,z
-y,x+1/2,-z

loop_
_atom_site_label
_atom_site_type_symbol
_atom_site_fract_x
_atom_site_fract_y
_atom_site_fract_z
_atom_site_U_iso_or_equiv
_atom_site_occupancy
_atom_site_adp_type
_atom_site_refinement_flags_posn
_atom_site_refinement_flags_adp
_atom_site_disorder_group
C1 C 0.5853(3) 0.5059(3) -0.2482(3) 0.0515 1.0000 Uani . . .
C2 C 0.5021(3) 0.5025(4) -0.2667(3) 0.0645 1.0000 Uani . . .
C3 C 0.4490(3) 0.5380(3) -0.1975(4) 0.0543 1.0000 Uani . . .
C4 C 0.4781(3) 0.5727(2) -0.1120(3) 0.0470 1.0000 Uani . . .
C5 C 0.5620(3) 0.5761(2) -0.0935(3) 0.0429 1.0000 Uani . . .
C6 C 0.6163(2) 0.54322(19) -0.1629(2) 0.0318 1.0000 Uani . . .
C7 C 0.7081(2) 0.5455(2) -0.1425(2) 0.0335 1.0000 Uani . . .
N8 N 0.72970(16) 0.48691(16) -0.06388(19) 0.0284 1.0000 Uani . . .
N9 N 0.73043(15) 0.40794(15) -0.08739(19) 0.0266 1.0000 Uani . . .
N10 N 0.7456(2) 0.36906(14) -0.00061(16) 0.0232 1.0000 Uani . . .
C11 C 0.7437(2) 0.50007(17) 0.0352(2) 0.0292 1.0000 Uani . . .
C12 C 0.7544(2) 0.42338(17) 0.0772(2) 0.0258 1.0000 Uani . . .
C13 C 0.76447(18) 0.39898(17) 0.1813(2) 0.0268 1.0000 Uani . . .
C14 C 0.77373(18) 0.45797(19) 0.2583(2) 0.0287 1.0000 Uani . . .
C15 C 0.77353(19) 0.4366(2) 0.3612(2) 0.0308 1.0000 Uani . . .
C16 C 0.76366(19) 0.35411(19) 0.3870(2) 0.0289 1.0000 Uani . . .
C17 C 0.7554(2) 0.29394(17) 0.3123(2) 0.0264 1.0000 Uani . . .
C18 C 0.75736(18) 0.31679(16) 0.20809(19) 0.0234 1.0000 Uani . . .
N19 N 0.7500 0.2500 0.1458(2) 0.0251 1.0000 Uani S T .
C20 C 0.7804(2) 0.5010(2) 0.4444(2) 0.0362 1.0000 Uani . . .
C21 C 0.6988(3) 0.5019(3) 0.5046(3) 0.0500 1.0000 Uani . . .
C22 C 0.7946(3) 0.5877(2) 0.4017(3) 0.0438 1.0000 Uani . . .
C23 C 0.8504(3) 0.4805(3) 0.5162(3) 0.0495 1.0000 Uani . . .
Co1 Co 0.7500 0.2500 0.0000 0.0203 1.0000 Uani S T .
B1 B 0.7500 0.7500 0.0503(10) 0.0966 0.7500 Uani DS TU 1
F11 F 0.7500 0.7500 -0.0556(9) 0.1122 0.7500 Uani DS TU 1
F12 F 0.6899(5) 0.6955(5) 0.0775(8) 0.1293 0.5625 Uani D U 1
H11 H 0.6225 0.4826 -0.2968 0.0643 1.0000 Uiso R . .
H21 H 0.4839 0.4797 -0.3266 0.0815 1.0000 Uiso R . .
H31 H 0.3912 0.5380 -0.2107 0.0661 1.0000 Uiso R . .
H41 H 0.4403 0.5961 -0.0631 0.0607 1.0000 Uiso R . .
H51 H 0.5824 0.6000 -0.0319 0.0534 1.0000 Uiso R . .
H72 H 0.7235 0.5992 -0.1186 0.0426 1.0000 Uiso R . .
H71 H 0.7389 0.5320 -0.2011 0.0430 1.0000 Uiso R . .
H111 H 0.7457 0.5529 0.0660 0.0368 1.0000 Uiso R . .
H141 H 0.7798 0.5146 0.2408 0.0344 1.0000 Uiso R . .
H161 H 0.7624 0.3384 0.4555 0.0361 1.0000 Uiso R . .
H213 H 0.7026 0.5450 0.5541 0.0775 1.0000 Uiso R . .
H211 H 0.6916 0.4493 0.5367 0.0772 1.0000 Uiso R . .
H212 H 0.6551 0.5148 0.4569 0.0772 1.0000 Uiso R . .
H221 H 0.7997 0.6252 0.4563 0.0692 1.0000 Uiso R . .
H223 H 0.8441 0.5875 0.3614 0.0689 1.0000 Uiso R . .
H222 H 0.7478 0.6032 0.3581 0.0683 1.0000 Uiso R . .
H232 H 0.8524 0.5198 0.5710 0.0785 1.0000 Uiso R . .
H231 H 0.8419 0.4254 0.5433 0.0780 1.0000 Uiso R . .
H233 H 0.9015 0.4833 0.4763 0.0784 1.0000 Uiso R . .
F21 F 0.7500 0.7500 -0.183(2) 0.1110 0.2500 Uani DS TU 2
B2 B 0.7500 0.7500 -0.288(2) 0.1160 0.2500 Uani DS TU 2
F22 F 0.6862(12) 0.6988(14) -0.3204(16) 0.1106 0.1875 Uani D U 2

loop_
_atom_site_aniso_label
_atom_site_aniso_U_11
_atom_site_aniso_U_22
_atom_site_aniso_U_33
_atom_site_aniso_U_23
_atom_site_aniso_U_13
_atom_site_aniso_U_12
C1 0.052(2) 0.072(3) 0.0311(18) -0.0033(17) 0.0013(15) 0.0006(19)
C2 0.055(3) 0.098(5) 0.0395(19) -0.010(2) -0.0123(17) 0.001(2)
C3 0.044(2) 0.057(3) 0.062(3) 0.005(2) -0.0099(19) 0.0086(18)
C4 0.043(2) 0.0355(18) 0.063(2) -0.0046(17) 0.0037(18) 0.0081(14)
C5 0.048(2) 0.0323(17) 0.0480(18) -0.0076(14) -0.0007(16) 0.0061(14)
C6 0.0390(17) 0.0241(14) 0.0323(15) 0.0067(11) -0.0009(12) 0.0048(12)
C7 0.0406(18) 0.0294(15) 0.0305(14) 0.0106(12) 0.0005(12) 0.0013(12)
N8 0.0321(13) 0.0228(11) 0.0304(12) 0.0049(9) 0.0015(10) -0.0021(9)
N9 0.0286(14) 0.0235(11) 0.0277(11) 0.0038(9) 0.0001(9) 0.0003(9)
N10 0.0231(10) 0.0217(10) 0.0249(10) 0.0020(8) -0.0010(8) 0.0007(12)
C11 0.0311(14) 0.0258(13) 0.0305(13) 0.0018(11) 0.0033(13) -0.0010(13)
C12 0.0237(12) 0.0234(12) 0.0304(13) -0.0008(10) 0.0006(11) 0.0021(12)
C13 0.0284(16) 0.0210(12) 0.0309(13) -0.0012(10) 0.0013(10) -0.0013(10)
C14 0.0274(14) 0.0248(13) 0.0339(14) -0.0050(11) -0.0007(11) -0.0025(10)
C15 0.0347(16) 0.0291(15) 0.0287(14) -0.0071(11) 0.0013(11) 0.0006(11)
C16 0.0350(17) 0.0318(14) 0.0199(11) -0.0036(10) -0.0016(10) 0.0005(12)
C17 0.0323(15) 0.0232(14) 0.0237(12) -0.0002(10) 0.0002(11) -0.0002(11)
C18 0.0254(13) 0.0237(12) 0.0213(11) -0.0015(10) 0.0005(10) -0.0003(11)
N19 0.0262(15) 0.0205(14) 0.0286(16) 0.0000 0.0000 -0.0002(12)
C20 0.0498(19) 0.0284(15) 0.0303(15) -0.0084(12) -0.0017(13) -0.0021(13)
C21 0.065(3) 0.0351(19) 0.050(2) -0.0149(15) 0.0198(18) -0.0040(19)
C22 0.055(2) 0.0374(19) 0.0389(17) -0.0127(15) 0.0022(15) -0.0028(15)
C23 0.071(3) 0.046(2) 0.0314(16) -0.0072(15) -0.0131(18) -0.006(2)
Co1 0.0203(3) 0.0203(3) 0.0202(4) 0.0000 0.0000 0.0000
B1 0.073(2) 0.073(2) 0.143(6) 0.0000 0.0000 0.0000
F11 0.096(3) 0.096(3) 0.144(6) 0.0000 0.0000 0.0000
F12 0.077(2) 0.078(2) 0.232(7) 0.022(5) 0.019(5) -0.0032(17)
F21 0.098(3) 0.098(3) 0.137(7) 0.0000 0.0000 0.0000
B2 0.105(4) 0.105(4) 0.138(7) 0.0000 0.0000 0.0000
F22 0.104(4) 0.105(4) 0.122(10) 0.018(8) -0.006(7) 0.0003(19)

loop_
_atom_type_symbol
_atom_type_scat_dispersion_real
_atom_type_scat_dispersion_imag
_atom_type_scat_Cromer_Mann_a1
_atom_type_scat_Cromer_Mann_b1
_atom_type_scat_Cromer_Mann_a2
_atom_type_scat_Cromer_Mann_b2
_atom_type_scat_Cromer_Mann_a3
_atom_type_scat_Cromer_Mann_b3
_atom_type_scat_Cromer_Mann_a4
_atom_type_scat_Cromer_Mann_b4
_atom_type_scat_Cromer_Mann_c
_atom_type_scat_source
C 0.0181 0.0091 2.3100 20.8439 1.0200 10.2075 1.5886 0.5687 0.8650 51.6512 0.2156 'International Tables Vol C 4.2.6.8 and 6.1.1.4'
H 0.0000 0.0000 0.4930 10.5109 0.3229 26.1257 0.1402 3.1424 0.0408 57.7998 0.0030 'International Tables Vol C 4.2.6.8 and 6.1.1.4'
N 0.0311 0.0180 12.2126 0.0057 3.1322 9.8933 2.0125 28.9975 1.1663 0.5826 -11.5290 'International Tables Vol C 4.2.6.8 and 6.1.1.4'
Co -2.3653 3.6143 12.2841 4.2791 7.3409 0.2784 4.0034 13.5359 2.3488 71.1692 1.0118 'International Tables Vol C 4.2.6.8 and 6.1.1.4'
B 0.0090 0.0039 2.0545 23.2185 1.3326 1.0210 1.0979 60.3498 0.7068 0.1403 -0.1932 'International Tables Vol C 4.2.6.8 and 6.1.1.4'
F 0.0727 0.0534 3.5392 10.2825 2.6412 4.2944 1.5170 0.2615 1.0243 26.1476 0.2776 'International Tables Vol C 4.2.6.8 and 6.1.1.4'

loop_
_geom_angle_atom_site_label_1
_geom_angle_site_symmetry_1
_geom_angle_atom_site_label_2
_geom_angle_atom_site_label_3
_geom_angle_site_symmetry_3
_geom_angle
_geom_angle_publ_flag
C2 . C1 C6 . 121.6(4) yes
C2 . C1 H11 . 119.0 no
C6 . C1 H11 . 119.4 no
C1 . C2 C3 . 118.7(4) yes
C1 . C2 H21 . 119.0 no
C3 . C2 H21 . 122.2 no
C2 . C3 C4 . 120.5(4) yes
C2 . C3 H31 . 119.6 no
C4 . C3 H31 . 119.9 no
C3 . C4 C5 . 120.7(4) yes
C3 . C4 H41 . 119.9 no
C5 . C4 H41 . 119.5 no
C4 . C5 C6 . 119.8(4) yes
C4 . C5 H51 . 120.4 no
C6 . C5 H51 . 119.8 no
C5 . C6 C1 . 118.6(4) yes
C5 . C6 C7 . 120.2(3) yes
C1 . C6 C7 . 121.1(3) yes
C6 . C7 N8 . 110.4(3) yes
C6 . C7 H72 . 109.8 no
N8 . C7 H72 . 107.4 no
C6 . C7 H71 . 111.8 no
N8 . C7 H71 . 107.5 no
H72 . C7 H71 . 109.8 no
C7 . N8 N9 . 118.3(2) yes
C7 . N8 C11 . 129.1(3) yes
N9 . N8 C11 . 112.4(2) yes
N8 . N9 N10 . 105.2(2) yes
N9 . N10 C12 . 111.0(2) yes
N9 . N10 Co1 . 119.06(18) yes
C12 . N10 Co1 . 129.92(18) yes
N8 . C11 C12 . 105.5(2) yes
N8 . C11 H111 . 124.3 no
C12 . C11 H111 . 130.1 no
C11 . C12 N10 . 105.8(2) yes
C11 . C12 C13 . 130.4(3) yes
N10 . C12 C13 . 123.5(2) yes
C12 . C13 C14 . 120.9(3) yes
C12 . C13 C18 . 120.0(3) yes
C14 . C13 C18 . 118.9(3) yes
C13 . C14 C15 . 122.0(3) yes
C13 . C14 H141 . 119.7 no
C15 . C14 H141 . 118.3 no
C14 . C15 C16 . 118.4(3) yes
C14 . C15 C20 . 121.8(3) yes
C16 . C15 C20 . 119.8(3) yes
C15 . C16 C17 . 121.0(3) yes
C15 . C16 H161 . 120.0 no
C17 . C16 H161 . 119.0 no
C17 5_655 C17 C16 . 135.13(16) yes
C17 5_655 C17 C18 . 105.18(15) yes
C16 . C17 C18 . 119.7(3) yes
C17 . C18 C13 . 120.0(2) yes
C17 . C18 N19 . 111.7(2) yes
C13 . C18 N19 . 128.3(2) yes
C18 5_655 N19 C18 . 106.2(3) yes
C18 5_655 N19 Co1 . 126.91(15) yes
C18 . N19 Co1 . 126.91(15) yes
C15 . C20 C21 . 108.3(3) yes
C15 . C20 C22 . 112.3(3) yes
C21 . C20 C22 . 108.0(3) yes
C15 . C20 C23 . 110.7(3) yes
C21 . C20 C23 . 109.1(3) yes
C22 . C20 C23 . 108.5(3) yes
C20 . C21 H213 . 107.4 no
C20 . C21 H211 . 108.8 no
H213 . C21 H211 . 111.0 no
C20 . C21 H212 . 107.4 no
H213 . C21 H212 . 109.2 no
H211 . C21 H212 . 112.9 no
C20 . C22 H221 . 109.1 no
C20 . C22 H223 . 109.0 no
H221 . C22 H223 . 110.3 no
C20 . C22 H222 . 109.4 no
H221 . C22 H222 . 110.2 no
H223 . C22 H222 . 108.9 no
C20 . C23 H232 . 110.3 no
C20 . C23 H231 . 108.9 no
H232 . C23 H231 . 109.9 no
C20 . C23 H233 . 106.9 no
H232 . C23 H233 . 109.8 no
H231 . C23 H233 . 110.9 no
N10 . Co1 N10 4_565 90.001 yes
N10 . Co1 N10 5_655 179.52(12) yes
N10 4_565 Co1 N10 5_655 90.001 yes
N10 . Co1 N10 8_645 90.001 yes
N10 4_565 Co1 N10 8_645 179.52(12) yes
N10 5_655 Co1 N10 8_645 90.001 yes
N10 . Co1 N19 . 90.24(6) yes
N10 4_565 Co1 N19 . 89.76(6) yes
N10 5_655 Co1 N19 . 90.24(6) yes
N10 8_645 Co1 N19 . 89.76(6) yes
N10 . Co1 N19 4_565 89.76(6) yes
N10 4_565 Co1 N19 4_565 90.24(6) yes
N10 5_655 Co1 N19 4_565 89.76(6) yes
N10 8_645 Co1 N19 4_565 90.24(6) yes
N19 . Co1 N19 4_565 179.994 yes
F12 3_655 B1 F12 7_565 149.6(12) yes
F12 3_655 B1 F12 5_665 86.1(3) yes
F12 7_565 B1 F12 5_665 86.1(3) yes
F12 3_655 B1 F11 . 105.2(6) yes
F12 7_565 B1 F11 . 105.2(6) yes
F12 5_665 B1 F11 . 105.2(6) yes
F12 3_655 B1 F12 . 86.1(3) yes
F12 7_565 B1 F12 . 86.1(3) yes
F12 5_665 B1 F12 . 149.6(12) yes
F11 . B1 F12 . 105.2(6) yes
F22 7_565 B2 F22 3_655 144.6(18) yes
F22 7_565 B2 F22 5_665 84.7(5) yes
F22 3_655 B2 F22 5_665 84.7(5) yes
F22 7_565 B2 F21 . 107.7(9) yes
F22 3_655 B2 F21 . 107.7(9) yes
F22 5_665 B2 F21 . 107.7(9) yes
F22 7_565 B2 F22 . 84.7(5) yes
F22 3_655 B2 F22 . 84.7(5) yes
F22 5_665 B2 F22 . 144.6(18) yes
F21 . B2 F22 . 107.7(9) yes

loop_
_geom_bond_atom_site_label_1
_geom_bond_atom_site_label_2
_geom_bond_site_symmetry_2
_geom_bond_distance
_geom_bond_publ_flag
C1 C2 . 1.382(6) yes
C1 C6 . 1.377(5) yes
C1 H11 . 0.962 no
C2 C3 . 1.388(7) yes
C2 H21 . 0.923 no
C3 C4 . 1.350(6) yes
C3 H31 . 0.960 no
C4 C5 . 1.392(6) yes
C4 H41 . 0.972 no
C5 C6 . 1.385(5) yes
C5 H51 . 0.962 no
C6 C7 . 1.522(5) yes
C7 N8 . 1.456(4) yes
C7 H72 . 0.965 no
C7 H71 . 0.950 no
N8 N9 . 1.326(4) yes
N8 C11 . 1.348(4) yes
N9 N10 . 1.334(3) yes
N10 C12 . 1.366(3) yes
N10 Co1 . 1.945(2) yes
C11 C12 . 1.380(4) yes
C11 H111 . 0.955 no
C12 C13 . 1.442(4) yes
C13 C14 . 1.410(4) yes
C13 C18 . 1.393(4) yes
C14 C15 . 1.404(4) yes
C14 H141 . 0.958 no
C15 C16 . 1.398(4) yes
C15 C20 . 1.525(4) yes
C16 C17 . 1.399(4) yes
C16 H161 . 0.942 no
C17 C17 5_655 1.445(5) yes
C17 C18 . 1.428(3) yes
C18 N19 . 1.372(3) yes
N19 Co1 . 1.928(3) yes
C20 C21 . 1.551(6) yes
C20 C22 . 1.541(5) yes
C20 C23 . 1.523(6) yes
C21 H213 . 0.963 no
C21 H211 . 0.964 no
C21 H212 . 0.975 no
C22 H221 . 0.950 no
C22 H223 . 0.967 no
C22 H222 . 0.990 no
C23 H232 . 0.969 no
C23 H231 . 0.978 no
C23 H233 . 0.989 no
B1 F12 3_655 1.372(6) yes
B1 F12 7_565 1.372(6) yes
B1 F12 5_665 1.372(6) yes
B1 F11 . 1.400(9) yes
B1 F12 . 1.372(6) yes
F21 B2 . 1.397(10) yes
B2 F22 7_565 1.401(9) yes
B2 F22 3_655 1.401(9) yes
B2 F22 5_665 1.401(9) yes
B2 F22 . 1.401(9) yes

loop_
_oxford_twin_element_scale_factors
0.655(3)
0.345(3)
